data_2242933
loop_
_publ_author_name
'Arif Tawfeeq, Nabeel'
'Kwong, Huey Chong'
'Mohamed Tahir, Mohamed Ibrahim'
'Ravoof, Thahira B. S. A.'

_publ_section_title
;
 Crystal structure and Hirshfeld surface analysis of a conformationally
 unsymmetrical bischalcone:
 (1<i>E</i>,4<i>E</i>)-1,5-bis(4-bromophenyl)penta-1,4-dien-3-one
;
_journal_coeditor_code HB7821
_journal_issue 6
_journal_name_full 'Acta Crystallographica Section E'
_journal_page_first 774
_journal_page_last 779
_journal_paper_doi 10.1107/S2056989019006480
_journal_volume 75
_journal_year 2019
_chemical_formula_iupac 'C17 H12 Br2 O'
_chemical_formula_moiety 'C17 H12 Br2 O'
_chemical_formula_sum 'C17 H12 Br2 O'
_chemical_formula_weight 392.09
_chemical_name_systematic
;
(1<i>E</i>,4<i>E</i>)-1,5-Bis(4-bromophenyl)penta-1,4-dien-3-one
;
_space_group_crystal_system monoclinic
_space_group_IT_number 14
_space_group_name_Hall '-P 2ybc'
_space_group_name_H-M_alt 'P 1 21/c 1'
_symmetry_space_group_name_Hall '-P 2ybc'
_symmetry_space_group_name_H-M 'P 1 21/c 1'
_atom_sites_solution_hydrogens geom
_audit_creation_method SHELXL-2018/3
_cell_angle_alpha 90
_cell_angle_beta 98.7420(10)
_cell_angle_gamma 90
_cell_formula_units_Z 4
_cell_length_a 17.5920(2)
_cell_length_b 14.0777(3)
_cell_length_c 5.79560(10)
_cell_measurement_reflns_used 11112
_cell_measurement_temperature 100
_cell_measurement_theta_max 76
_cell_measurement_theta_min 4
_cell_volume 1418.63(4)
_computing_cell_refinement
;
CrysAlis PRO (Agilent, 2014)
;
_computing_data_collection
;
CrysAlis PRO (Agilent, 2014)
;
_computing_data_reduction
;
CrysAlis PRO (Agilent, 2014)
;
_computing_molecular_graphics
;
SHELXL2013 (Sheldrick, 2015) and Mercury (Macrae <i>et al.</i>,
2006)
;
_computing_publication_material
;
SHELXL2013 (Sheldrick, 2015) and PLATON (Spek, 2009)
;
_computing_structure_refinement
;
SHELXL2013 (Sheldrick, 2015)
;
_computing_structure_solution
;
SHELXS97 (Sheldrick, 2008)
;
_diffrn_ambient_temperature 100
_diffrn_measured_fraction_theta_full 0.999
_diffrn_measured_fraction_theta_max 0.999
_diffrn_measurement_device Area
_diffrn_measurement_device_type 'Agilent SuperNova Dual diffractometer with an Atlas detector'
_diffrn_measurement_method \w
_diffrn_radiation_monochromator graphite
_diffrn_radiation_type CuK\a
_diffrn_radiation_wavelength 1.54178
_diffrn_reflns_av_R_equivalents 0.0314
_diffrn_reflns_av_unetI/netI 0.0185
_diffrn_reflns_limit_h_max 18
_diffrn_reflns_limit_h_min -21
_diffrn_reflns_limit_k_max 16
_diffrn_reflns_limit_k_min -16
_diffrn_reflns_limit_l_max 6
_diffrn_reflns_limit_l_min -6
_diffrn_reflns_number 17456
_diffrn_reflns_theta_full 67.051
_diffrn_reflns_theta_max 67.051
_diffrn_reflns_theta_min 4.040
_exptl_absorpt_coefficient_mu 7.173
_exptl_absorpt_correction_T_max 0.79
_exptl_absorpt_correction_T_min 0.64
_exptl_absorpt_correction_type multi-scan
_exptl_absorpt_process_details
;
(CrysAlis PRO; Agilent, 2014)
;
_exptl_crystal_colour yellow
_exptl_crystal_density_diffrn 1.836
_exptl_crystal_description block
_exptl_crystal_F_000 768
_exptl_crystal_size_max 0.123
_exptl_crystal_size_mid 0.062
_exptl_crystal_size_min 0.032
_refine_diff_density_max 0.421
_refine_diff_density_min -0.400
_refine_ls_extinction_method none
_refine_ls_goodness_of_fit_ref 1.154
_refine_ls_hydrogen_treatment constr
_refine_ls_matrix_type full
_refine_ls_number_parameters 181
_refine_ls_number_reflns 2524
_refine_ls_number_restraints 0
_refine_ls_restrained_S_all 1.154
_refine_ls_R_factor_all 0.0242
_refine_ls_R_factor_gt 0.0224
_refine_ls_shift/su_max 0.003
_refine_ls_shift/su_mean 0.000
_refine_ls_structure_factor_coef Fsqd
_refine_ls_weighting_details 'w=1/[\s^2^(Fo^2^)+(0.0179P)^2^+1.9865P] where P=(Fo^2^+2Fc^2^)/3'
_refine_ls_weighting_scheme calc
_refine_ls_wR_factor_gt 0.0551
_refine_ls_wR_factor_ref 0.0558
_reflns_number_gt 2372
_reflns_number_total 2524
_reflns_threshold_expression 'I > 2\s(I)'
_cod_data_source_file hb7821sup1.cif
_cod_data_source_block I
_cod_database_code 2242933
_shelx_space_group_comment
;
The symmetry employed for this shelxl refinement is uniquely defined
by the following loop, which should always be used as a source of
symmetry information in preference to the above space-group names.
They are only intended as comments.
;
_shelx_estimated_absorpt_t_min 0.472
_shelx_estimated_absorpt_t_max 0.803

loop_
_space_group_symop_operation_xyz
'x, y, z'
'-x, y+1/2, -z+1/2'
'-x, -y, -z'
'x, -y-1/2, z-1/2'

loop_
_atom_site_type_symbol
_atom_site_label
_atom_site_fract_x
_atom_site_fract_y
_atom_site_fract_z
_atom_site_U_iso_or_equiv
_atom_site_adp_type
_atom_site_calc_flag
_atom_site_occupancy
Br Br1 0.14690(2) 0.38377(2) -0.19437(5) 0.02381(9) Uani d 1
Br Br2 1.00765(2) 0.35118(2) 0.21721(5) 0.02140(9) Uani d 1
O O1 0.58973(11) 0.35870(14) 0.9112(3) 0.0230(4) Uani d 1
C C1 0.33281(15) 0.33927(19) 0.3232(4) 0.0190(5) Uani d 1
H H1A 0.341393 0.310601 0.469408 0.023 Uiso calc 1
C C2 0.25910(14) 0.34239(19) 0.2021(4) 0.0193(5) Uani d 1
H H2A 0.218193 0.316997 0.266165 0.023 Uiso calc 1
C C3 0.24703(14) 0.38441(19) -0.0186(4) 0.0192(5) Uani d 1
C C4 0.30666(15) 0.42466(18) -0.1141(4) 0.0193(5) Uani d 1
H H4A 0.297492 0.453469 -0.260084 0.023 Uiso calc 1
C C5 0.38031(14) 0.42161(18) 0.0103(4) 0.0187(5) Uani d 1
H H5A 0.420665 0.448675 -0.053317 0.022 Uiso calc 1
C C6 0.39517(14) 0.37826(18) 0.2313(4) 0.0176(5) Uani d 1
C C7 0.47449(15) 0.37678(18) 0.3537(4) 0.0187(5) Uani d 1
H H7A 0.512770 0.395031 0.268379 0.022 Uiso calc 1
C C8 0.49705(15) 0.35175(18) 0.5758(4) 0.0188(5) Uani d 1
H H8A 0.460021 0.328563 0.659851 0.023 Uiso calc 1
C C9 0.57702(15) 0.35856(18) 0.6962(4) 0.0194(5) Uani d 1
C C10 0.64033(14) 0.36427(18) 0.5544(4) 0.0186(5) Uani d 1
H H10A 0.630488 0.349029 0.396510 0.022 Uiso calc 1
C C11 0.71104(14) 0.39078(18) 0.6484(4) 0.0169(5) Uani d 1
H H11A 0.717134 0.413278 0.800928 0.020 Uiso calc 1
C C12 0.78029(14) 0.38804(18) 0.5353(4) 0.0165(5) Uani d 1
C C13 0.77978(14) 0.34717(18) 0.3144(4) 0.0166(5) Uani d 1
H H13A 0.733445 0.327076 0.229449 0.020 Uiso calc 1
C C14 0.84699(14) 0.33627(18) 0.2209(4) 0.0174(5) Uani d 1
H H14A 0.846014 0.308769 0.074547 0.021 Uiso calc 1
C C15 0.91600(14) 0.36684(18) 0.3479(4) 0.0180(5) Uani d 1
C C16 0.91859(14) 0.40921(18) 0.5654(4) 0.0180(5) Uani d 1
H H16A 0.964994 0.430278 0.647991 0.022 Uiso calc 1
C C17 0.85050(14) 0.41952(19) 0.6572(4) 0.0171(5) Uani d 1
H H17A 0.851669 0.447926 0.802583 0.021 Uiso calc 1

loop_
_atom_site_aniso_label
_atom_site_aniso_U_11
_atom_site_aniso_U_22
_atom_site_aniso_U_33
_atom_site_aniso_U_12
_atom_site_aniso_U_13
_atom_site_aniso_U_23
Br1 0.01735(14) 0.02515(16) 0.02724(15) 0.00374(11) -0.00210(10) 0.00155(11)
Br2 0.01568(14) 0.02560(16) 0.02334(15) -0.00101(10) 0.00433(10) -0.00280(11)
O1 0.0235(9) 0.0274(11) 0.0181(9) -0.0039(8) 0.0034(7) 0.0004(7)
C1 0.0212(13) 0.0189(13) 0.0173(12) 0.0008(10) 0.0041(10) -0.0004(10)
C2 0.0175(12) 0.0185(13) 0.0225(13) -0.0010(10) 0.0054(10) 0.0002(10)
C3 0.0182(12) 0.0179(13) 0.0209(12) 0.0038(10) 0.0009(10) -0.0009(10)
C4 0.0252(13) 0.0153(13) 0.0174(12) 0.0039(11) 0.0040(10) -0.0002(10)
C5 0.0203(12) 0.0163(13) 0.0208(12) -0.0001(10) 0.0074(10) -0.0009(10)
C6 0.0200(13) 0.0141(12) 0.0192(12) 0.0006(10) 0.0048(10) -0.0035(10)
C7 0.0183(12) 0.0165(13) 0.0225(12) -0.0013(10) 0.0067(10) -0.0013(10)
C8 0.0183(12) 0.0169(13) 0.0220(13) -0.0023(10) 0.0054(10) -0.0026(10)
C9 0.0218(13) 0.0157(13) 0.0213(13) 0.0002(10) 0.0050(10) -0.0005(10)
C10 0.0194(13) 0.0193(14) 0.0168(12) 0.0009(10) 0.0022(10) -0.0008(10)
C11 0.0190(12) 0.0144(13) 0.0171(11) 0.0020(10) 0.0022(9) 0.0001(9)
C12 0.0170(12) 0.0147(12) 0.0175(12) 0.0007(10) 0.0014(9) 0.0031(10)
C13 0.0151(12) 0.0175(13) 0.0157(11) -0.0007(10) -0.0022(9) 0.0009(9)
C14 0.0201(12) 0.0166(13) 0.0147(11) 0.0000(10) 0.0005(10) -0.0002(10)
C15 0.0177(12) 0.0179(13) 0.0187(12) 0.0021(10) 0.0034(10) 0.0034(10)
C16 0.0166(12) 0.0188(13) 0.0172(12) -0.0013(10) -0.0019(9) 0.0005(10)
C17 0.0195(12) 0.0173(13) 0.0137(11) -0.0015(10) -0.0007(9) 0.0003(10)

loop_
_atom_type_symbol
_atom_type_description
_atom_type_scat_dispersion_real
_atom_type_scat_dispersion_imag
_atom_type_scat_source
C C 0.0181 0.0091 'International Tables Vol C Tables 4.2.6.8 and 6.1.1.4'
H H 0.0000 0.0000 'International Tables Vol C Tables 4.2.6.8 and 6.1.1.4'
O O 0.0492 0.0322 'International Tables Vol C Tables 4.2.6.8 and 6.1.1.4'
Br Br -0.6763 1.2805 'International Tables Vol C Tables 4.2.6.8 and 6.1.1.4'

loop_
_geom_angle_atom_site_label_1
_geom_angle_atom_site_label_2
_geom_angle_atom_site_label_3
_geom_angle
C2 C1 C6 121.6(2)
C2 C1 H1A 119.2
C6 C1 H1A 119.2
C1 C2 C3 118.7(2)
C1 C2 H2A 120.6
C3 C2 H2A 120.6
C4 C3 C2 121.5(2)
C4 C3 Br1 119.17(19)
C2 C3 Br1 119.33(19)
C3 C4 C5 119.1(2)
C3 C4 H4A 120.4
C5 C4 H4A 120.4
C4 C5 C6 121.2(2)
C4 C5 H5A 119.4
C6 C5 H5A 119.4
C1 C6 C5 117.9(2)
C1 C6 C7 123.6(2)
C5 C6 C7 118.5(2)
C8 C7 C6 126.3(2)
C8 C7 H7A 116.9
C6 C7 H7A 116.9
C7 C8 C9 124.1(2)
C7 C8 H8A 117.9
C9 C8 H8A 117.9
O1 C9 C8 119.5(2)
O1 C9 C10 121.6(2)
C8 C9 C10 118.9(2)
C11 C10 C9 121.4(2)
C11 C10 H10A 119.3
C9 C10 H10A 119.3
C10 C11 C12 126.6(2)
C10 C11 H11A 116.7
C12 C11 H11A 116.7
C17 C12 C13 118.3(2)
C17 C12 C11 119.7(2)
C13 C12 C11 121.8(2)
C14 C13 C12 121.1(2)
C14 C13 H13A 119.5
C12 C13 H13A 119.5
C13 C14 C15 119.3(2)
C13 C14 H14A 120.4
C15 C14 H14A 120.4
C16 C15 C14 121.3(2)
C16 C15 Br2 119.99(19)
C14 C15 Br2 118.71(19)
C15 C16 C17 118.7(2)
C15 C16 H16A 120.6
C17 C16 H16A 120.6
C16 C17 C12 121.3(2)
C16 C17 H17A 119.3
C12 C17 H17A 119.3

loop_
_geom_bond_atom_site_label_1
_geom_bond_atom_site_label_2
_geom_bond_distance
Br1 C3 1.896(3)
Br2 C15 1.895(2)
O1 C9 1.232(3)
C1 C2 1.378(4)
C1 C6 1.402(4)
C1 H1A 0.9300
C2 C3 1.396(4)
C2 H2A 0.9300
C3 C4 1.380(4)
C4 C5 1.384(4)
C4 H4A 0.9300
C5 C6 1.407(4)
C5 H5A 0.9300
C6 C7 1.466(4)
C7 C8 1.336(4)
C7 H7A 0.9300
C8 C9 1.475(4)
C8 H8A 0.9300
C9 C10 1.484(4)
C10 C11 1.333(4)
C10 H10A 0.9300
C11 C12 1.469(3)
C11 H11A 0.9300
C12 C17 1.399(3)
C12 C13 1.402(3)
C13 C14 1.382(4)
C13 H13A 0.9300
C14 C15 1.389(4)
C14 H14A 0.9300
C15 C16 1.389(4)
C16 C17 1.390(4)
C16 H16A 0.9300
C17 H17A 0.9300

loop_
_geom_hbond_atom_site_label_D
_geom_hbond_atom_site_label_H
_geom_hbond_atom_site_label_A
_geom_hbond_site_symmetry_A
_geom_hbond_distance_DH
_geom_hbond_distance_HA
_geom_hbond_distance_DA
_geom_hbond_angle_DHA
_geom_hbond_publ_flag
C1 H1A Cg1 4_566 0.9300 2.86 3.539(3) 131 yes
C14 H14A Cg2 4_565 0.9300 2.74 3.428(3) 131 yes

loop_
_geom_torsion_atom_site_label_1
_geom_torsion_atom_site_label_2
_geom_torsion_atom_site_label_3
_geom_torsion_atom_site_label_4
_geom_torsion
C6 C1 C2 C3 0.9(4)
C1 C2 C3 C4 -1.7(4)
C1 C2 C3 Br1 176.9(2)
C2 C3 C4 C5 1.2(4)
Br1 C3 C4 C5 -177.34(19)
C3 C4 C5 C6 0.0(4)
C2 C1 C6 C5 0.3(4)
C2 C1 C6 C7 179.9(2)
C4 C5 C6 C1 -0.8(4)
C4 C5 C6 C7 179.6(2)
C1 C6 C7 C8 -10.2(4)
C5 C6 C7 C8 169.4(3)
C6 C7 C8 C9 -175.0(2)
C7 C8 C9 O1 160.7(3)
C7 C8 C9 C10 -19.8(4)
O1 C9 C10 C11 -15.2(4)
C8 C9 C10 C11 165.4(2)
C9 C10 C11 C12 171.9(2)
C10 C11 C12 C17 179.3(3)
C10 C11 C12 C13 -6.2(4)
C17 C12 C13 C14 1.4(4)
C11 C12 C13 C14 -173.2(2)
C12 C13 C14 C15 -0.3(4)
C13 C14 C15 C16 -0.8(4)
C13 C14 C15 Br2 179.91(19)
C14 C15 C16 C17 0.9(4)
Br2 C15 C16 C17 -179.82(19)
C15 C16 C17 C12 0.1(4)
C13 C12 C17 C16 -1.3(4)
C11 C12 C17 C16 173.4(2)

_cod_database_fobs_code 2242933
